data_7705599
loop_
_publ_author_name
'Parisi, Emmanuele'
'Capasso, Domenica'
'Capobianco, Amedeo'
'Peluso, Andrea'
'Di Gaetano, Sonia'
'Fusco, Sandra'
'Manfredi, Carla'
'Mozzillo, Rosaria'
'Pinto, Gabriella'
'Centore, Roberto'

_publ_section_title
;
 Tautomeric and conformational switching in a new versatile N-rich
 heterocyclic ligand.
;
_journal_issue 41
_journal_name_full 'Dalton transactions (Cambridge, England : 2003)'
_journal_page_first 14452
_journal_page_last 14462
_journal_paper_doi 10.1039/d0dt02572k
_journal_volume 49
_journal_year 2020
_chemical_formula_moiety 'C16 H26 Br12 N14 O6 Zn6, 2(H2 O)'
_chemical_formula_sum 'C16 H30 Br12 N14 O8 Zn6'
_chemical_formula_weight 1897.68
_chemical_name_systematic
'Bis([4-Methyl-7-(2-pyrazinyl)-3<i>H</i>-[1,2,4]triazolo[3,2-<i>c</i>][1,2,4]-triazole k^2^-N1,N6-k^1^-N2'-triaquo-k^1^-N7-pentabromodizincate]Zinc(II)) dihydrate'
_space_group_crystal_system triclinic
_space_group_IT_number 2
_space_group_name_Hall '-P 1'
_space_group_name_H-M_alt 'P -1'
_atom_sites_solution_hydrogens mixed
_atom_sites_solution_primary direct
_atom_sites_solution_secondary difmap
_audit_creation_method SHELXL-2016/6
_audit_update_record
;
2020-07-15 deposited with the CCDC.	2020-10-06 downloaded from the CCDC.
;
_cell_angle_alpha 107.35(7)
_cell_angle_beta 90.60(6)
_cell_angle_gamma 101.75(4)
_cell_formula_units_Z 1
_cell_length_a 9.282(3)
_cell_length_b 10.500(9)
_cell_length_c 13.206(12)
_cell_measurement_reflns_used 248
_cell_measurement_temperature 173(2)
_cell_measurement_theta_max 28.031
_cell_measurement_theta_min 2.362
_cell_volume 1199.3(16)
_computing_cell_refinement
;
Dirax/lsq (Duisenberg <i>et al.</i>, 2000)
;
_computing_data_collection '<i>Collect</i> (Nonius, 1999)'
_computing_data_reduction
;
EvalCCD (Duisenberg <i>et al.</i>, 2003)
;
_computing_molecular_graphics
;
Ortep-3 for Windows (Farrugia, 2012) and 
Mercury (Macrae <i>et al.</i>, 2006)
;
_computing_publication_material 'WinGX (Farrugia, 2012)'
_computing_structure_refinement 'SHELXL-2016/6 (Sheldrick, 2015)'
_computing_structure_solution
;
SIR97 (Altomare <i>et al.</i>, 1999)
;
_diffrn_ambient_temperature 173(2)
_diffrn_detector 'CCD plate'
_diffrn_detector_area_resol_mean 9
_diffrn_detector_type
;
Bruker-Nonius 95mm CCD camera on \k-goniostat
;
_diffrn_measured_fraction_theta_full 0.996
_diffrn_measured_fraction_theta_max 0.993
_diffrn_measurement_device 'four-circle diffractometer'
_diffrn_measurement_device_type 'Bruker-Nonius KappaCCD'
_diffrn_measurement_method
;
CCD rotation images, thick slices
;
_diffrn_radiation_monochromator graphite
_diffrn_radiation_probe x-ray
_diffrn_radiation_source 'normal-focus sealed tube'
_diffrn_radiation_type MoK\a
_diffrn_radiation_wavelength 0.71073
_diffrn_reflns_av_R_equivalents 0.1149
_diffrn_reflns_av_unetI/netI 0.1256
_diffrn_reflns_Laue_measured_fraction_full 0.996
_diffrn_reflns_Laue_measured_fraction_max 0.993
_diffrn_reflns_limit_h_max 12
_diffrn_reflns_limit_h_min -11
_diffrn_reflns_limit_k_max 13
_diffrn_reflns_limit_k_min -13
_diffrn_reflns_limit_l_max 17
_diffrn_reflns_limit_l_min -17
_diffrn_reflns_number 15578
_diffrn_reflns_point_group_measured_fraction_full 0.996
_diffrn_reflns_point_group_measured_fraction_max 0.993
_diffrn_reflns_theta_full 25.242
_diffrn_reflns_theta_max 27.496
_diffrn_reflns_theta_min 2.669
_exptl_absorpt_coefficient_mu 12.999
_exptl_absorpt_correction_T_max 0.490
_exptl_absorpt_correction_T_min 0.310
_exptl_absorpt_correction_type multi-scan
_exptl_absorpt_process_details
;
 <i>SADABS</i> (Bruker, 2001)
;
_exptl_crystal_colour colourless
_exptl_crystal_density_diffrn 2.628
_exptl_crystal_description prism
_exptl_crystal_F_000 888
_exptl_crystal_recrystallization_method 'Slow evaporation of a water/ethanol solution.'
_exptl_crystal_size_max 0.100
_exptl_crystal_size_mid 0.050
_exptl_crystal_size_min 0.050
_refine_diff_density_max 1.210
_refine_diff_density_min -1.182
_refine_diff_density_rms 0.268
_refine_ls_extinction_method none
_refine_ls_goodness_of_fit_ref 1.018
_refine_ls_hydrogen_treatment constr
_refine_ls_matrix_type full
_refine_ls_number_parameters 254
_refine_ls_number_reflns 5460
_refine_ls_number_restraints 0
_refine_ls_restrained_S_all 1.018
_refine_ls_R_factor_all 0.1301
_refine_ls_R_factor_gt 0.0602
_refine_ls_shift/su_max 0.000
_refine_ls_shift/su_mean 0.000
_refine_ls_structure_factor_coef Fsqd
_refine_ls_weighting_details 'w=1/[\s^2^(Fo^2^)+(0.0342P)^2^+8.1912P] where P=(Fo^2^+2Fc^2^)/3'
_refine_ls_weighting_scheme calc
_refine_ls_wR_factor_gt 0.1082
_refine_ls_wR_factor_ref 0.1316
_reflns_Friedel_coverage 0.000
_reflns_number_gt 3230
_reflns_number_total 5460
_reflns_threshold_expression 'I > 2\s(I)'
_cod_data_source_file d0dt02572k2.cif
_cod_data_source_block shelx_CCDC2
_cod_depositor_comments 'Adding full bibliography for 7705597--7705603.cif.'
_cod_database_code 7705599
_shelx_shelxl_version_number 2016/6
_shelx_space_group_comment
;
The symmetry employed for this shelxl refinement is uniquely defined
by the following loop, which should always be used as a source of
symmetry information in preference to the above space-group names.
They are only intended as comments.
;
_shelx_estimated_absorpt_t_min 0.356
_shelx_estimated_absorpt_t_max 0.563

loop_
_space_group_symop_operation_xyz
'x, y, z'
'-x, -y, -z'

loop_
_atom_site_label
_atom_site_type_symbol
_atom_site_fract_x
_atom_site_fract_y
_atom_site_fract_z
_atom_site_U_iso_or_equiv
_atom_site_adp_type
_atom_site_occupancy
_atom_site_site_symmetry_order
_atom_site_calc_flag
_atom_site_refinement_flags_posn
_atom_site_refinement_flags_adp
_atom_site_refinement_flags_occupancy
_atom_site_disorder_assembly
_atom_site_disorder_group
C1 C 0.3723(11) 0.4395(10) 0.7044(7) 0.013(2) Uani 1 1 d . . . . .
C2 C 0.3493(12) 0.3898(11) 0.5947(7) 0.018(2) Uani 1 1 d . . . . .
H2 H 0.392438 0.316787 0.556354 0.021 Uiso 1 1 calc R U . . .
C3 C 0.2099(11) 0.5469(11) 0.5978(8) 0.018(2) Uani 1 1 d . . . . .
H3 H 0.150921 0.586389 0.561787 0.021 Uiso 1 1 calc R U . . .
C4 C 0.2345(12) 0.5991(11) 0.7085(8) 0.020(2) Uani 1 1 d . . . . .
H4 H 0.193843 0.674315 0.745821 0.024 Uiso 1 1 calc R U . . .
C5 C 0.4573(11) 0.3876(10) 0.7655(7) 0.015(2) Uani 1 1 d . . . . .
C6 C 0.6031(11) 0.2749(10) 0.8143(7) 0.013(2) Uani 1 1 d . . . . .
C7 C 0.6495(12) 0.1352(11) 0.6648(8) 0.019(2) Uani 1 1 d . . . . .
C8 C 0.7195(13) 0.0347(12) 0.5894(9) 0.024(2) Uani 1 1 d . . . . .
H8A H 0.654381 -0.010119 0.524132 0.037 Uiso 1 1 calc R U . . .
H8B H 0.736272 -0.034127 0.621929 0.037 Uiso 1 1 calc R U . . .
H8C H 0.814007 0.081715 0.572162 0.037 Uiso 1 1 calc R U . . .
Br1 Br 0.15290(14) 0.51385(13) 0.30783(9) 0.0298(3) Uani 1 1 d . . . . .
Br2 Br 0.42003(13) 0.25841(14) 0.32721(9) 0.0306(3) Uani 1 1 d . . . . .
Br3 Br -0.01031(12) 0.18880(11) 0.39600(8) 0.0208(2) Uani 1 1 d . . . . .
Br4 Br 0.12160(13) 0.01946(12) 0.12271(8) 0.0246(3) Uani 1 1 d . . . . .
Br5 Br -0.09047(16) -0.20130(12) 0.28697(10) 0.0369(3) Uani 1 1 d . . . . .
Br6 Br -0.31330(12) 0.00208(12) 0.15393(9) 0.0262(3) Uani 1 1 d . . . . .
N1 N 0.4861(9) 0.4333(8) 0.8711(6) 0.0112(16) Uani 1 1 d . . . . .
N2 N 0.5772(10) 0.3670(9) 0.9032(6) 0.0166(18) Uani 1 1 d . . . . .
N3 N 0.6804(10) 0.1767(9) 0.7748(6) 0.0185(19) Uani 1 1 d . . . . .
H3A H 0.737773 0.145760 0.810885 0.022 Uiso 1 1 calc R U . . .
N4 N 0.5570(10) 0.1965(9) 0.6336(7) 0.0190(19) Uani 1 1 d . . . . .
N5 N 0.5300(9) 0.2846(9) 0.7292(6) 0.0159(18) Uani 1 1 d . . . . .
N6 N 0.3140(9) 0.5450(9) 0.7624(6) 0.0142(17) Uani 1 1 d . . . . .
N7 N 0.2664(10) 0.4440(9) 0.5418(6) 0.0183(19) Uani 1 1 d . . . . .
Zn1 Zn 0.36574(13) 0.59748(12) 0.93682(9) 0.0147(3) Uani 1 1 d . . . . .
Zn2 Zn 0.21204(14) 0.34834(13) 0.37883(9) 0.0190(3) Uani 1 1 d . . . . .
Zn3 Zn -0.08077(14) -0.00709(13) 0.22850(9) 0.0198(3) Uani 1 1 d . . . . .
O1 O 0.1673(9) 0.4576(8) 0.9334(6) 0.0257(18) Uani 1 1 d . . . . .
H1A H 0.125454 0.410496 0.963134 0.031 Uiso 1 1 d R U . . .
H1B H 0.147054 0.410896 0.864233 0.031 Uiso 1 1 d R U . . .
O2 O 0.2453(8) 0.7487(8) 0.9740(5) 0.0228(17) Uani 1 1 d . . . . .
H2A H 0.181200 0.774659 1.012165 0.027 Uiso 1 1 d R U . . .
H2B H 0.263194 0.813985 0.940563 0.027 Uiso 1 1 d R U . . .
O3 O 0.5511(9) 0.7466(8) 0.9251(6) 0.0267(18) Uani 1 1 d . . . . .
H3B H 0.572835 0.770422 0.872487 0.032 Uiso 1 1 d R U . . .
H3C H 0.587133 0.814799 0.986185 0.032 Uiso 1 1 d R U . . .
O4 O 0.0556(9) 0.3043(8) 0.0649(6) 0.0309(19) Uani 1 1 d . . . . .
H4A H 0.078797 0.242462 0.080596 0.037 Uiso 1 1 d R U . . .
H4B H 0.082446 0.362046 0.131934 0.037 Uiso 1 1 d R U . . .

loop_
_atom_site_aniso_label
_atom_site_aniso_U_11
_atom_site_aniso_U_22
_atom_site_aniso_U_33
_atom_site_aniso_U_23
_atom_site_aniso_U_13
_atom_site_aniso_U_12
C1 0.015(5) 0.012(5) 0.013(4) 0.003(4) 0.007(4) 0.003(4)
C2 0.029(6) 0.013(5) 0.008(4) 0.000(4) -0.002(4) 0.004(5)
C3 0.013(5) 0.014(5) 0.020(5) -0.002(4) -0.007(4) 0.000(4)
C4 0.018(6) 0.017(6) 0.021(5) 0.000(5) -0.005(4) 0.007(4)
C5 0.024(6) 0.005(5) 0.013(5) -0.002(4) 0.001(4) 0.004(4)
C6 0.017(5) 0.010(5) 0.014(4) 0.003(4) 0.000(4) 0.008(4)
C7 0.021(6) 0.019(6) 0.021(5) 0.009(5) 0.001(4) 0.006(5)
C8 0.022(6) 0.026(6) 0.025(6) 0.005(5) 0.002(4) 0.007(5)
Br1 0.0335(7) 0.0258(6) 0.0315(6) 0.0164(5) -0.0057(5) -0.0016(5)
Br2 0.0267(6) 0.0353(7) 0.0258(6) 0.0065(5) 0.0047(5) 0.0018(5)
Br3 0.0243(6) 0.0131(5) 0.0203(5) 0.0001(4) 0.0029(4) 0.0007(4)
Br4 0.0272(6) 0.0247(6) 0.0208(5) 0.0041(5) 0.0032(4) 0.0077(5)
Br5 0.0514(8) 0.0166(6) 0.0373(7) 0.0108(5) -0.0111(6) -0.0078(6)
Br6 0.0224(6) 0.0246(6) 0.0272(6) 0.0046(5) -0.0028(4) 0.0007(5)
N1 0.013(4) 0.014(4) 0.005(3) 0.000(3) 0.000(3) 0.002(3)
N2 0.022(5) 0.013(4) 0.014(4) 0.001(4) 0.007(3) 0.006(4)
N3 0.022(5) 0.022(5) 0.012(4) 0.005(4) 0.000(3) 0.006(4)
N4 0.024(5) 0.008(4) 0.019(4) -0.003(4) 0.003(4) 0.001(4)
N5 0.020(5) 0.019(5) 0.011(4) 0.004(4) -0.004(3) 0.009(4)
N6 0.021(5) 0.012(4) 0.010(4) 0.001(3) -0.002(3) 0.008(4)
N7 0.021(5) 0.017(5) 0.013(4) 0.001(4) -0.007(3) 0.000(4)
Zn1 0.0192(6) 0.0125(6) 0.0112(5) 0.0012(5) 0.0002(4) 0.0042(5)
Zn2 0.0222(7) 0.0181(7) 0.0144(6) 0.0043(5) -0.0033(5) 0.0002(5)
Zn3 0.0225(7) 0.0134(6) 0.0203(6) 0.0025(5) -0.0017(5) 0.0006(5)
O1 0.033(5) 0.026(5) 0.016(4) 0.011(3) 0.004(3) -0.004(4)
O2 0.030(4) 0.023(4) 0.017(4) 0.004(3) 0.008(3) 0.014(4)
O3 0.034(5) 0.023(4) 0.015(4) 0.003(3) 0.001(3) -0.008(4)
O4 0.043(5) 0.020(4) 0.031(4) 0.009(4) -0.001(4) 0.008(4)

loop_
_atom_type_symbol
_atom_type_description
_atom_type_scat_dispersion_real
_atom_type_scat_dispersion_imag
_atom_type_scat_source
C C 0.0033 0.0016 'International Tables Vol C Tables 4.2.6.8 and 6.1.1.4'
H H 0.0000 0.0000 'International Tables Vol C Tables 4.2.6.8 and 6.1.1.4'
Br Br -0.2901 2.4595 'International Tables Vol C Tables 4.2.6.8 and 6.1.1.4'
N N 0.0061 0.0033 'International Tables Vol C Tables 4.2.6.8 and 6.1.1.4'
Zn Zn 0.2839 1.4301 'International Tables Vol C Tables 4.2.6.8 and 6.1.1.4'
O O 0.0106 0.0060 'International Tables Vol C Tables 4.2.6.8 and 6.1.1.4'

loop_
_geom_angle_atom_site_label_1
_geom_angle_atom_site_label_2
_geom_angle_atom_site_label_3
_geom_angle
_geom_angle_site_symmetry_1
_geom_angle_site_symmetry_3
_geom_angle_publ_flag
N6 C1 C2 121.7(9) . . ?
N6 C1 C5 114.4(8) . . ?
C2 C1 C5 123.8(9) . . ?
N7 C2 C1 120.6(10) . . ?
N7 C2 H2 119.7 . . ?
C1 C2 H2 119.7 . . ?
N7 C3 C4 121.8(9) . . ?
N7 C3 H3 119.1 . . ?
C4 C3 H3 119.1 . . ?
N6 C4 C3 121.1(10) . . ?
N6 C4 H4 119.5 . . ?
C3 C4 H4 119.5 . . ?
N1 C5 N5 106.1(8) . . ?
N1 C5 C1 126.5(9) . . ?
N5 C5 C1 127.4(9) . . ?
N2 C6 N5 110.3(8) . . ?
N2 C6 N3 144.2(9) . . ?
N5 C6 N3 105.5(8) . . ?
N4 C7 N3 113.9(9) . . ?
N4 C7 C8 122.6(9) . . ?
N3 C7 C8 123.4(9) . . ?
C7 C8 H8A 109.5 . . ?
C7 C8 H8B 109.5 . . ?
H8A C8 H8B 109.5 . . ?
C7 C8 H8C 109.5 . . ?
H8A C8 H8C 109.5 . . ?
H8B C8 H8C 109.5 . . ?
Zn2 Br3 Zn3 111.08(9) . . ?
N2 N1 C5 111.5(8) . . ?
N2 N1 Zn1 140.2(6) . . ?
C5 N1 Zn1 108.3(6) . . ?
N1 N2 C6 105.1(8) . . ?
N1 N2 Zn1 121.9(6) . 2_667 ?
C6 N2 Zn1 132.7(7) . 2_667 ?
C6 N3 C7 105.4(8) . . ?
C6 N3 H3A 127.3 . . ?
C7 N3 H3A 127.3 . . ?
C7 N4 N5 101.7(8) . . ?
C6 N5 C5 107.1(8) . . ?
C6 N5 N4 113.5(8) . . ?
C5 N5 N4 139.2(8) . . ?
C4 N6 C1 116.8(8) . . ?
C4 N6 Zn1 130.0(7) . . ?
C1 N6 Zn1 113.1(6) . . ?
C3 N7 C2 117.9(8) . . ?
C3 N7 Zn2 122.8(7) . . ?
C2 N7 Zn2 118.8(7) . . ?
O2 Zn1 N2 91.1(3) . 2_667 ?
O2 Zn1 O1 87.2(3) . . ?
N2 Zn1 O1 94.6(3) 2_667 . ?
O2 Zn1 O3 88.4(3) . . ?
N2 Zn1 O3 91.8(3) 2_667 . ?
O1 Zn1 O3 172.3(3) . . ?
O2 Zn1 N1 171.1(3) . . ?
N2 Zn1 N1 97.8(3) 2_667 . ?
O1 Zn1 N1 92.7(3) . . ?
O3 Zn1 N1 90.6(3) . . ?
O2 Zn1 N6 93.6(3) . . ?
N2 Zn1 N6 175.2(3) 2_667 . ?
O1 Zn1 N6 85.3(3) . . ?
O3 Zn1 N6 88.7(3) . . ?
N1 Zn1 N6 77.5(3) . . ?
N7 Zn2 Br2 101.4(3) . . ?
N7 Zn2 Br1 106.9(3) . . ?
Br2 Zn2 Br1 119.90(8) . . ?
N7 Zn2 Br3 96.6(3) . . ?
Br2 Zn2 Br3 117.03(8) . . ?
Br1 Zn2 Br3 110.93(8) . . ?
Br5 Zn3 Br4 110.39(8) . . ?
Br5 Zn3 Br6 113.46(8) . . ?
Br4 Zn3 Br6 115.61(8) . . ?
Br5 Zn3 Br3 103.32(9) . . ?
Br4 Zn3 Br3 104.37(8) . . ?
Br6 Zn3 Br3 108.52(9) . . ?
Zn1 O1 H1A 143.4 . . ?
Zn1 O1 H1B 103.6 . . ?
H1A O1 H1B 105.3 . . ?
Zn1 O2 H2A 141.6 . . ?
Zn1 O2 H2B 118.2 . . ?
H2A O2 H2B 100.2 . . ?
Zn1 O3 H3B 126.9 . . ?
Zn1 O3 H3C 116.4 . . ?
H3B O3 H3C 111.3 . . ?
H4A O4 H4B 91.5 . . ?

loop_
_geom_bond_atom_site_label_1
_geom_bond_atom_site_label_2
_geom_bond_distance
_geom_bond_site_symmetry_2
_geom_bond_publ_flag
C1 N6 1.361(12) . ?
C1 C2 1.384(13) . ?
C1 C5 1.412(14) . ?
C2 N7 1.344(13) . ?
C2 H2 0.9500 . ?
C3 N7 1.324(14) . ?
C3 C4 1.397(14) . ?
C3 H3 0.9500 . ?
C4 N6 1.333(13) . ?
C4 H4 0.9500 . ?
C5 N1 1.337(11) . ?
C5 N5 1.360(12) . ?
C6 N2 1.340(12) . ?
C6 N5 1.346(12) . ?
C6 N3 1.355(13) . ?
C7 N4 1.303(13) . ?
C7 N3 1.394(12) . ?
C7 C8 1.481(15) . ?
C8 H8A 0.9800 . ?
C8 H8B 0.9800 . ?
C8 H8C 0.9800 . ?
Br1 Zn2 2.356(2) . ?
Br2 Zn2 2.339(2) . ?
Br3 Zn2 2.438(2) . ?
Br3 Zn3 2.502(3) . ?
Br4 Zn3 2.373(2) . ?
Br5 Zn3 2.372(3) . ?
Br6 Zn3 2.395(2) . ?
N1 N2 1.337(11) . ?
N1 Zn1 2.210(8) . ?
N2 Zn1 2.076(8) 2_667 ?
N3 H3A 0.8800 . ?
N4 N5 1.384(11) . ?
N6 Zn1 2.225(8) . ?
N7 Zn2 2.092(8) . ?
Zn1 O2 2.070(8) . ?
Zn1 O1 2.100(8) . ?
Zn1 O3 2.118(8) . ?
O1 H1A 0.7683 . ?
O1 H1B 0.8953 . ?
O2 H2A 0.8196 . ?
O2 H2B 0.9099 . ?
O3 H3B 0.8202 . ?
O3 H3C 0.9100 . ?
O4 H4A 0.8043 . ?
O4 H4B 0.9100 . ?

loop_
_geom_torsion_atom_site_label_1
_geom_torsion_atom_site_label_2
_geom_torsion_atom_site_label_3
_geom_torsion_atom_site_label_4
_geom_torsion
_geom_torsion_site_symmetry_1
_geom_torsion_site_symmetry_2
_geom_torsion_site_symmetry_3
_geom_torsion_site_symmetry_4
_geom_torsion_publ_flag
N6 C1 C2 N7 -0.8(16) . . . . ?
C5 C1 C2 N7 179.7(10) . . . . ?
N7 C3 C4 N6 -1.4(17) . . . . ?
N6 C1 C5 N1 -1.2(15) . . . . ?
C2 C1 C5 N1 178.3(10) . . . . ?
N6 C1 C5 N5 -179.0(10) . . . . ?
C2 C1 C5 N5 0.6(17) . . . . ?
N5 C5 N1 N2 1.9(11) . . . . ?
C1 C5 N1 N2 -176.3(10) . . . . ?
N5 C5 N1 Zn1 -178.3(6) . . . . ?
C1 C5 N1 Zn1 3.6(13) . . . . ?
C5 N1 N2 C6 -1.3(11) . . . . ?
Zn1 N1 N2 C6 178.9(8) . . . . ?
C5 N1 N2 Zn1 -175.8(7) . . . 2_667 ?
Zn1 N1 N2 Zn1 4.4(14) . . . 2_667 ?
N5 C6 N2 N1 0.2(11) . . . . ?
N3 C6 N2 N1 176.4(15) . . . . ?
N5 C6 N2 Zn1 173.8(7) . . . 2_667 ?
N3 C6 N2 Zn1 -10(2) . . . 2_667 ?
N2 C6 N3 C7 -175.0(15) . . . . ?
N5 C6 N3 C7 1.3(11) . . . . ?
N4 C7 N3 C6 -1.8(12) . . . . ?
C8 C7 N3 C6 175.9(11) . . . . ?
N3 C7 N4 N5 1.4(12) . . . . ?
C8 C7 N4 N5 -176.3(10) . . . . ?
N2 C6 N5 C5 0.9(12) . . . . ?
N3 C6 N5 C5 -176.8(9) . . . . ?
N2 C6 N5 N4 177.2(8) . . . . ?
N3 C6 N5 N4 -0.5(12) . . . . ?
N1 C5 N5 C6 -1.6(11) . . . . ?
C1 C5 N5 C6 176.5(10) . . . . ?
N1 C5 N5 N4 -176.4(11) . . . . ?
C1 C5 N5 N4 2(2) . . . . ?
C7 N4 N5 C6 -0.5(12) . . . . ?
C7 N4 N5 C5 174.0(13) . . . . ?
C3 C4 N6 C1 1.5(15) . . . . ?
C3 C4 N6 Zn1 -177.2(8) . . . . ?
C2 C1 N6 C4 -0.5(15) . . . . ?
C5 C1 N6 C4 179.1(9) . . . . ?
C2 C1 N6 Zn1 178.5(8) . . . . ?
C5 C1 N6 Zn1 -2.0(11) . . . . ?
C4 C3 N7 C2 0.1(15) . . . . ?
C4 C3 N7 Zn2 172.6(8) . . . . ?
C1 C2 N7 C3 0.9(15) . . . . ?
C1 C2 N7 Zn2 -171.9(8) . . . . ?
